data_4339781
loop_
_publ_author_name
'Dey, Subrata K.'
'Abedin, Tareque S. M.'
'Dawe, Louise N.'
'Tandon, Santokh S.'
'Collins, Julie L.'
'Thompson, Laurence K.'
'Postnikov, Andrei V.'
'Alam, Mohammad S.'
'M\"uller, Paul'

_publ_section_title
;
 Supramolecular self-assembled polynuclear complexes from tritopic,
 tetratopic, and pentatopic ligands: structural, magnetic and surface
 studies.
;
_journal_issue 19
_journal_name_full 'Inorganic chemistry'
_journal_page_first 7767
_journal_page_last 7781
_journal_paper_doi 10.1021/ic070336a
_journal_volume 46
_journal_year 2007
_chemical_formula_sum 'C17 H20 Cu2 N10 O12'
_chemical_formula_weight 683.51
_chemical_name_systematic
; 
 ? 
;
_space_group_IT_number 15
_symmetry_cell_setting monoclinic
_symmetry_space_group_name_Hall '-C 2yc'
_symmetry_space_group_name_H-M 'C 1 2/c 1'
_atom_sites_solution_hydrogens geom
_atom_sites_solution_primary direct
_atom_sites_solution_secondary difmap
_audit_creation_method SHELXL-97
_cell_angle_alpha 90.00
_cell_angle_beta 93.864(3)
_cell_angle_gamma 90.00
_cell_formula_units_Z 8
_cell_length_a 25.238(3)
_cell_length_b 13.5859(16)
_cell_length_c 14.2674(17)
_cell_measurement_reflns_used 8394
_cell_measurement_temperature 153(2)
_cell_measurement_theta_max 30.8091
_cell_measurement_theta_min 1.6173
_cell_volume 4880.9(10)
_computing_cell_refinement 'CrystalClear (Rigaku/MSC Inc., 2005)'
_computing_data_collection 'CrystalClear (Rigaku/MSC Inc., 2005)'
_computing_data_reduction 'CrystalClear (Rigaku/MSC Inc., 2005)'
_computing_molecular_graphics 'CrystalStructure3.7.0(Rigaku/MSC Inc.,2005)'
_computing_publication_material 'CrystalStructure3.7.0(Rigaku/MSC Inc.,2005)'
_computing_structure_refinement 'SHELXL-97 (Sheldrick, 1997)'
_computing_structure_solution 'SHELXS-97 (Sheldrick, 1990)'
_diffrn_ambient_temperature 153(2)
_diffrn_detector_area_resol_mean 14.63
_diffrn_measured_fraction_theta_full 0.999
_diffrn_measured_fraction_theta_max 0.999
_diffrn_measurement_device_type 'Rigaku Saturn'
_diffrn_measurement_method \w
_diffrn_radiation_monochromator graphite
_diffrn_radiation_source 'fine-focus sealed tube'
_diffrn_radiation_type MoK\a
_diffrn_radiation_wavelength 0.71070
_diffrn_reflns_av_R_equivalents 0.0362
_diffrn_reflns_av_sigmaI/netI 0.0328
_diffrn_reflns_limit_h_max 23
_diffrn_reflns_limit_h_min -32
_diffrn_reflns_limit_k_max 15
_diffrn_reflns_limit_k_min -17
_diffrn_reflns_limit_l_max 18
_diffrn_reflns_limit_l_min -16
_diffrn_reflns_number 22308
_diffrn_reflns_theta_full 27.50
_diffrn_reflns_theta_max 27.50
_diffrn_reflns_theta_min 1.62
_exptl_absorpt_coefficient_mu 1.828
_exptl_absorpt_correction_T_max 0.9865
_exptl_absorpt_correction_T_min 0.9740
_exptl_absorpt_correction_type numerical
_exptl_crystal_colour Blue
_exptl_crystal_density_diffrn 1.860
_exptl_crystal_density_method 'not measured'
_exptl_crystal_description Prism
_exptl_crystal_F_000 2768
_exptl_crystal_size_max 0.31
_exptl_crystal_size_mid 0.23
_exptl_crystal_size_min 0.14
_refine_diff_density_max 0.851
_refine_diff_density_min -0.790
_refine_diff_density_rms 0.114
_refine_ls_extinction_coef 0.00111(17)
_refine_ls_extinction_expression Fc^*^=kFc[1+0.001xFc^2^\l^3^/sin(2\q)]^-1/4^
_refine_ls_extinction_method SHELXL
_refine_ls_goodness_of_fit_ref 1.114
_refine_ls_hydrogen_treatment constr
_refine_ls_matrix_type full
_refine_ls_number_parameters 372
_refine_ls_number_reflns 5617
_refine_ls_number_restraints 0
_refine_ls_restrained_S_all 1.114
_refine_ls_R_factor_all 0.0559
_refine_ls_R_factor_gt 0.0524
_refine_ls_shift/su_max 0.000
_refine_ls_shift/su_mean 0.000
_refine_ls_structure_factor_coef Fsqd
_refine_ls_weighting_details 'calc w=1/[\s^2^(Fo^2^)+(0.0756P)^2^+10.2210P] where P=(Fo^2^+2Fc^2^)/3'
_refine_ls_weighting_scheme calc
_refine_ls_wR_factor_gt 0.1393
_refine_ls_wR_factor_ref 0.1429
_reflns_number_gt 5198
_reflns_number_total 5617
_reflns_threshold_expression >2sigma(I)
_cod_data_source_file ic070336a-file001.cif
_cod_data_source_block shelxl_(6)
_cod_depositor_comments
;
The following automatic conversions were performed:

'_exptl_absorpt_correction_type' value 'Numerical' changed to
'numerical' according to
/usr/data/users/saulius/automatic-downloads/retrospective/ACS/lib/dictionaries/cif_core.dic
dictionary named 'cif_core.dic' version 2.4.2 from 2011-04-26.

Automatic conversion script
Id: cif_fix_values 2281 2013-09-26 08:29:07Z andrius 
;
_cod_original_sg_symbol_H-M C2/c
_cod_database_code 4339781

loop_
_symmetry_equiv_pos_as_xyz
'x, y, z'
'-x, y, -z+1/2'
'x+1/2, y+1/2, z'
'-x+1/2, y+1/2, -z+1/2'
'-x, -y, -z'
'x, -y, z-1/2'
'-x+1/2, -y+1/2, -z'
'x+1/2, -y+1/2, z-1/2'

loop_
_atom_site_label
_atom_site_type_symbol
_atom_site_fract_x
_atom_site_fract_y
_atom_site_fract_z
_atom_site_U_iso_or_equiv
_atom_site_adp_type
_atom_site_occupancy
_atom_site_symmetry_multiplicity
_atom_site_calc_flag
_atom_site_refinement_flags
Cu1 Cu 0.198606(14) 0.43686(3) 0.08609(3) 0.02735(14) Uani 1 1 d .
Cu2 Cu 0.105739(14) 0.29236(3) -0.00936(3) 0.02716(14) Uani 1 1 d .
O1 O 0.33697(10) 0.22194(19) 0.18674(18) 0.0383(6) Uani 1 1 d .
O2 O 0.17094(11) -0.02600(18) 0.0466(2) 0.0471(7) Uani 1 1 d .
O3 O 0.13484(9) 0.42208(16) 0.00702(16) 0.0294(5) Uani 1 1 d .
H14 H 0.1354 0.4639 -0.0532 0.035 Uiso 1 1 d .
O4 O 0.13983(11) 0.4235(2) 0.20662(18) 0.0478(7) Uani 1 1 d .
O5 O 0.19669(11) 0.4522(2) 0.3227(2) 0.0532(7) Uani 1 1 d .
O6 O 0.11284(11) 0.4559(2) 0.3431(2) 0.0505(7) Uani 1 1 d .
O7 O 0.09239(11) 0.0456(2) 0.7544(2) 0.0450(6) Uani 1 1 d .
O8 O 0.10394(11) -0.1088(2) 0.7221(2) 0.0505(7) Uani 1 1 d .
O9 O 0.03674(18) -0.0319(3) 0.6645(4) 0.125(2) Uani 1 1 d .
O10 O 0.06320(10) 0.28599(17) 0.13921(18) 0.0363(5) Uani 1 1 d .
H15 H 0.0710 0.2380 0.1577 0.044 Uiso 1 1 d .
H16 H 0.0863 0.3340 0.1676 0.044 Uiso 1 1 d .
O11 O 0.04763(12) 0.1065(2) 0.4383(2) 0.0559(8) Uani 1 1 d .
O12 O 0.45366(12) 0.1899(2) 0.5886(2) 0.0568(8) Uani 1 1 d .
N1 N 0.20358(10) 0.5819(2) 0.08746(19) 0.0301(6) Uani 1 1 d .
N2 N 0.27209(10) 0.4494(2) 0.15158(19) 0.0284(5) Uani 1 1 d .
N3 N 0.30669(10) 0.3764(2) 0.1807(2) 0.0325(6) Uani 1 1 d .
H6 H 0.3390 0.3981 0.2052 0.039 Uiso 1 1 d .
N4 N 0.20857(10) 0.29569(19) 0.08680(19) 0.0278(5) Uani 1 1 d .
N5 N 0.17035(10) 0.2376(2) 0.05018(18) 0.0281(5) Uani 1 1 d .
N6 N 0.10597(11) 0.06683(19) -0.0194(2) 0.0332(6) Uani 1 1 d .
H8 H 0.0880 0.0059 -0.0377 0.040 Uiso 1 1 d .
N7 N 0.08115(10) 0.15379(19) -0.04138(19) 0.0290(5) Uani 1 1 d .
N8 N 0.03789(10) 0.3266(2) -0.07836(19) 0.0293(5) Uani 1 1 d .
N9 N 0.15036(11) 0.4433(2) 0.2916(2) 0.0316(6) Uani 1 1 d .
N10 N 0.07731(12) -0.0321(2) 0.7140(2) 0.0394(7) Uani 1 1 d .
C1 C 0.16755(13) 0.6471(2) 0.0549(2) 0.0322(7) Uani 1 1 d .
H1 H 0.1352 0.6239 0.0248 0.039 Uiso 1 1 calc R
C2 C 0.17558(14) 0.7475(3) 0.0635(3) 0.0366(7) Uani 1 1 d .
H2 H 0.1490 0.7923 0.0399 0.044 Uiso 1 1 calc R
C3 C 0.22269(15) 0.7822(3) 0.1068(3) 0.0352(7) Uani 1 1 d .
H3 H 0.2291 0.8509 0.1129 0.042 Uiso 1 1 calc R
C4 C 0.26033(14) 0.7146(2) 0.1410(2) 0.0332(7) Uani 1 1 d .
H4 H 0.2930 0.7361 0.1711 0.040 Uiso 1 1 calc R
C5 C 0.24948(13) 0.6155(2) 0.1306(2) 0.0306(6) Uani 1 1 d .
C6 C 0.28672(13) 0.5397(3) 0.1650(2) 0.0327(7) Uani 1 1 d .
H5 H 0.3201 0.5560 0.1959 0.039 Uiso 1 1 calc R
C7 C 0.29965(13) 0.2780(3) 0.1647(2) 0.0302(6) Uani 1 1 d .
C8 C 0.24919(12) 0.2386(2) 0.1215(2) 0.0278(6) Uani 1 1 d .
C9 C 0.23622(13) 0.1405(2) 0.1071(2) 0.0312(6) Uani 1 1 d .
H7 H 0.2571 0.0842 0.1242 0.037 Uiso 1 1 calc R
C10 C 0.18608(13) 0.1432(2) 0.0624(2) 0.0282(6) Uani 1 1 d .
C11 C 0.15378(13) 0.0566(2) 0.0300(3) 0.0329(7) Uani 1 1 d .
C12 C 0.03558(13) 0.1520(3) -0.0884(2) 0.0325(7) Uani 1 1 d .
H9 H 0.0193 0.0917 -0.1080 0.039 Uiso 1 1 calc R
C13 C 0.01027(12) 0.2458(2) -0.1100(2) 0.0298(6) Uani 1 1 d .
C14 C -0.03896(13) 0.2534(3) -0.1590(2) 0.0347(7) Uani 1 1 d .
H10 H -0.0580 0.1963 -0.1800 0.042 Uiso 1 1 calc R
C15 C -0.05966(13) 0.3468(3) -0.1764(2) 0.0364(7) Uani 1 1 d .
H11 H -0.0927 0.3544 -0.2116 0.044 Uiso 1 1 calc R
C16 C -0.03207(14) 0.4290(3) -0.1424(3) 0.0372(8) Uani 1 1 d .
H12 H -0.0464 0.4931 -0.1522 0.045 Uiso 1 1 calc R
C17 C 0.01672(13) 0.4155(3) -0.0940(2) 0.0313(6) Uani 1 1 d .
H13 H 0.0359 0.4717 -0.0710 0.038 Uiso 1 1 calc R

loop_
_atom_site_aniso_label
_atom_site_aniso_U_11
_atom_site_aniso_U_22
_atom_site_aniso_U_33
_atom_site_aniso_U_23
_atom_site_aniso_U_13
_atom_site_aniso_U_12
Cu1 0.0249(2) 0.0240(2) 0.0321(2) 0.00036(14) -0.00541(15) -0.00004(14)
Cu2 0.0244(2) 0.0237(2) 0.0324(2) 0.00029(14) -0.00532(15) 0.00015(13)
O1 0.0304(12) 0.0368(13) 0.0460(14) -0.0010(11) -0.0100(10) 0.0061(10)
O2 0.0417(14) 0.0237(12) 0.0739(19) 0.0021(12) -0.0116(13) 0.0054(11)
O3 0.0293(11) 0.0245(10) 0.0327(11) 0.0025(9) -0.0093(9) -0.0017(9)
O4 0.0423(14) 0.0661(19) 0.0353(13) -0.0120(12) 0.0043(11) -0.0107(13)
O5 0.0383(15) 0.0497(16) 0.069(2) -0.0065(14) -0.0177(13) -0.0030(13)
O6 0.0481(16) 0.0594(18) 0.0452(15) -0.0105(13) 0.0118(12) -0.0067(14)
O7 0.0363(13) 0.0399(14) 0.0574(16) -0.0121(12) -0.0066(12) -0.0025(11)
O8 0.0418(15) 0.0389(15) 0.0686(19) -0.0113(13) -0.0137(13) 0.0069(12)
O9 0.095(3) 0.056(2) 0.209(6) -0.037(3) -0.112(4) 0.021(2)
O10 0.0362(13) 0.0331(12) 0.0388(13) 0.0011(10) -0.0030(10) 0.0007(10)
O11 0.0482(16) 0.0414(16) 0.075(2) -0.0027(15) -0.0176(15) 0.0066(13)
O12 0.0490(17) 0.0526(18) 0.068(2) 0.0045(15) -0.0002(15) -0.0011(14)
N1 0.0299(13) 0.0264(13) 0.0336(14) -0.0008(10) -0.0016(11) -0.0031(10)
N2 0.0246(12) 0.0284(13) 0.0314(13) -0.0010(11) -0.0047(10) 0.0007(10)
N3 0.0246(12) 0.0322(14) 0.0392(15) 0.0007(12) -0.0095(11) 0.0006(11)
N4 0.0250(12) 0.0264(13) 0.0311(13) 0.0001(10) -0.0042(10) 0.0016(10)
N5 0.0276(12) 0.0257(13) 0.0304(13) 0.0000(10) -0.0032(10) -0.0012(10)
N6 0.0351(15) 0.0188(12) 0.0446(16) 0.0010(11) -0.0059(12) -0.0011(10)
N7 0.0297(13) 0.0241(12) 0.0328(13) 0.0001(10) -0.0005(10) -0.0009(10)
N8 0.0260(12) 0.0307(13) 0.0303(13) 0.0004(11) -0.0034(10) 0.0012(11)
N9 0.0319(14) 0.0261(13) 0.0358(14) -0.0026(11) -0.0040(11) -0.0011(11)
N10 0.0349(15) 0.0368(16) 0.0453(17) -0.0058(13) -0.0070(12) 0.0012(13)
C1 0.0294(15) 0.0308(16) 0.0356(16) -0.0013(13) -0.0043(12) -0.0003(13)
C2 0.0356(17) 0.0302(17) 0.0434(18) 0.0012(14) -0.0022(14) 0.0060(14)
C3 0.0404(18) 0.0266(15) 0.0390(17) -0.0014(13) 0.0040(14) -0.0027(14)
C4 0.0330(16) 0.0332(17) 0.0329(16) -0.0026(13) -0.0022(13) -0.0062(13)
C5 0.0292(15) 0.0310(16) 0.0314(15) -0.0025(13) 0.0002(12) -0.0036(13)
C6 0.0268(15) 0.0357(17) 0.0347(16) -0.0008(14) -0.0056(12) -0.0016(13)
C7 0.0272(15) 0.0331(16) 0.0294(15) 0.0010(12) -0.0053(12) 0.0007(12)
C8 0.0244(14) 0.0279(15) 0.0305(14) -0.0006(12) -0.0023(11) 0.0034(12)
C9 0.0283(15) 0.0289(15) 0.0360(16) 0.0021(13) 0.0008(12) 0.0048(12)
C10 0.0308(15) 0.0210(14) 0.0331(15) 0.0020(12) 0.0035(12) 0.0030(12)
C11 0.0292(15) 0.0296(16) 0.0393(17) 0.0025(13) -0.0011(13) 0.0008(13)
C12 0.0317(16) 0.0308(16) 0.0345(16) -0.0050(13) -0.0013(13) -0.0031(13)
C13 0.0261(14) 0.0331(17) 0.0296(15) -0.0025(13) -0.0033(12) -0.0033(13)
C14 0.0261(15) 0.0398(19) 0.0375(17) -0.0048(14) -0.0020(12) -0.0014(13)
C15 0.0239(14) 0.045(2) 0.0386(17) -0.0001(15) -0.0059(13) -0.0007(14)
C16 0.0308(16) 0.0346(18) 0.0453(19) 0.0034(14) -0.0048(14) 0.0055(13)
C17 0.0269(15) 0.0318(16) 0.0341(16) -0.0019(13) -0.0056(12) -0.0010(13)

loop_
_atom_type_symbol
_atom_type_description
_atom_type_scat_dispersion_real
_atom_type_scat_dispersion_imag
_atom_type_scat_source
C C 0.0033 0.0016 'International Tables Vol C Tables 4.2.6.8 and 6.1.1.4'
H H 0.0000 0.0000 'International Tables Vol C Tables 4.2.6.8 and 6.1.1.4'
N N 0.0061 0.0033 'International Tables Vol C Tables 4.2.6.8 and 6.1.1.4'
O O 0.0106 0.0060 'International Tables Vol C Tables 4.2.6.8 and 6.1.1.4'
Cu Cu 0.3201 1.2651 'International Tables Vol C Tables 4.2.6.8 and 6.1.1.4'

loop_
_geom_angle_atom_site_label_1
_geom_angle_atom_site_label_2
_geom_angle_atom_site_label_3
_geom_angle
O3 Cu1 N4 90.17(10)
O3 Cu1 N1 99.27(10)
N4 Cu1 N1 168.91(11)
O3 Cu1 N2 171.17(10)
N4 Cu1 N2 88.07(11)
N1 Cu1 N2 81.72(11)
O3 Cu1 O4 82.88(10)
N4 Cu1 O4 90.45(11)
N1 Cu1 O4 96.45(11)
N2 Cu1 O4 105.78(10)
O3 Cu2 N5 89.75(10)
O3 Cu2 N8 99.01(10)
N5 Cu2 N8 170.71(11)
O3 Cu2 N7 172.35(10)
N5 Cu2 N7 88.72(11)
N8 Cu2 N7 82.19(11)
Cu1 O3 Cu2 117.94(11)
N9 O4 Cu1 126.0(2)
C1 N1 C5 118.5(3)
C1 N1 Cu1 128.3(2)
C5 N1 Cu1 113.1(2)
C6 N2 N3 118.3(3)
C6 N2 Cu1 113.1(2)
N3 N2 Cu1 128.7(2)
C7 N3 N2 125.9(3)
N5 N4 C8 108.4(3)
N5 N4 Cu1 119.8(2)
C8 N4 Cu1 131.7(2)
N4 N5 C10 108.3(3)
N4 N5 Cu2 120.8(2)
C10 N5 Cu2 130.8(2)
C11 N6 N7 125.7(3)
C12 N7 N6 118.8(3)
C12 N7 Cu2 112.5(2)
N6 N7 Cu2 128.7(2)
C17 N8 C13 119.0(3)
C17 N8 Cu2 128.4(2)
C13 N8 Cu2 112.5(2)
O5 N9 O6 121.1(3)
O5 N9 O4 120.3(3)
O6 N9 O4 118.6(3)
O9 N10 O8 119.3(3)
O9 N10 O7 119.3(3)
O8 N10 O7 121.3(3)
N1 C1 C2 122.2(3)
C1 C2 C3 119.4(3)
C2 C3 C4 118.6(3)
C5 C4 C3 118.8(3)
N1 C5 C4 122.4(3)
N1 C5 C6 115.3(3)
C4 C5 C6 122.3(3)
N2 C6 C5 116.7(3)
O1 C7 N3 118.2(3)
O1 C7 C8 120.3(3)
N3 C7 C8 121.5(3)
N4 C8 C9 109.4(3)
N4 C8 C7 123.8(3)
C9 C8 C7 126.8(3)
C10 C9 C8 104.0(3)
N5 C10 C9 109.8(3)
N5 C10 C11 124.1(3)
C9 C10 C11 126.1(3)
O2 C11 N6 119.0(3)
O2 C11 C10 119.2(3)
N6 C11 C10 121.8(3)
N7 C12 C13 117.3(3)
N8 C13 C14 121.9(3)
N8 C13 C12 115.5(3)
C14 C13 C12 122.6(3)
C13 C14 C15 118.1(3)
C16 C15 C14 120.0(3)
C17 C16 C15 118.5(3)
N8 C17 C16 122.4(3)

loop_
_geom_bond_atom_site_label_1
_geom_bond_atom_site_label_2
_geom_bond_distance
Cu1 O3 1.913(2)
Cu1 N4 1.934(3)
Cu1 N1 1.974(3)
Cu1 N2 2.027(3)
Cu1 O4 2.353(3)
Cu2 O3 1.918(2)
Cu2 N5 1.936(3)
Cu2 N8 1.972(3)
Cu2 N7 2.025(3)
O1 C7 1.235(4)
O2 C11 1.220(4)
O4 N9 1.254(4)
O5 N9 1.228(4)
O6 N9 1.249(4)
O7 N10 1.250(4)
O8 N10 1.241(4)
O9 N10 1.204(4)
N1 C1 1.331(4)
N1 C5 1.354(4)
N2 C6 1.292(4)
N2 N3 1.367(4)
N3 C7 1.366(4)
N4 N5 1.326(4)
N4 C8 1.352(4)
N5 C10 1.349(4)
N6 C11 1.363(4)
N6 N7 1.364(4)
N7 C12 1.292(4)
N8 C17 1.334(4)
N8 C13 1.361(4)
C1 C2 1.383(5)
C2 C3 1.385(5)
C3 C4 1.386(5)
C4 C5 1.380(5)
C5 C6 1.457(5)
C7 C8 1.477(4)
C8 C9 1.385(5)
C9 C10 1.379(5)
C10 C11 1.487(5)
C12 C13 1.449(5)
C13 C14 1.388(4)
C14 C15 1.389(5)
C15 C16 1.386(5)
C16 C17 1.383(5)
